data_2310046
loop_
_publ_author_name
'Elcoro, Luis'
'P\'erez, Olivier'
'Perez-Mato, J. M.'
'Pet\<r\'i\<cek, V\'aclav'

_publ_section_title
;
 Unified (3+1)-dimensional superspace description of the 2212-type
 stair-like [Bi~2~Sr~3~Fe~2~O~9~]~<i>m~</i>[Bi~4~Sr~6~Fe~2~O~16~]
 family of compounds
;
_journal_coeditor_code BP5040
_journal_issue 4
_journal_name_full 'Acta Crystallographica Section B'
_journal_page_first 341
_journal_page_last 355
_journal_paper_doi 10.1107/S0108768112018095
_journal_volume 68
_journal_year 2012
_chemical_formula_sum 'Bi12 Fe10 O52 Sr18'
_chemical_formula_weight 5475.3
_chemical_name_systematic ' ?'
_space_group_ssg_name X2/m(\a0\g)0s
_symmetry_cell_setting monoclinic
_cell_angle_alpha 90
_cell_angle_beta 81.2438
_cell_angle_gamma 90
_cell_formula_units_Z 8
_cell_length_a 3.6174
_cell_length_b 5.48
_cell_length_c 3.4641
_cell_measurement_temperature 293
_cell_modulation_dimension 1
_cell_volume 67.870
_diffrn_ambient_temperature 293
_diffrn_radiation_probe x-ray
_diffrn_radiation_source 'X-ray tube'
_diffrn_radiation_wavelength 0.71069
_exptl_absorpt_coefficient_mu 9851.698
_exptl_crystal_density_diffrn 1071.354
_exptl_crystal_F_000 118
_refine_ls_extinction_method none
_refine_ls_goodness_of_fit_gt 3.00
_refine_ls_goodness_of_fit_ref 3.00
_refine_ls_number_constraints 789
_refine_ls_number_parameters 131
_refine_ls_number_reflns 2674
_refine_ls_number_restraints 0
_refine_ls_R_factor_all 0.0964
_refine_ls_R_factor_gt 0.0964
_refine_ls_shift/su_max 0.0000
_refine_ls_shift/su_mean 0.0000
_refine_ls_structure_factor_coef F
_refine_ls_weighting_details w=1/(\s^2^(F)+0.0001F^2^)
_refine_ls_weighting_scheme sigma
_refine_ls_wR_factor_gt 0.1208
_refine_ls_wR_factor_ref 0.1208
_reflns_number_gt 2671
_reflns_number_total 2674
_reflns_threshold_expression I>3\s(I)
_cod_duplicate_entry 2310043
_cod_data_source_file bp5040.cif
_cod_data_source_block I
_cod_depositor_comments
;
The following automatic conversions were performed:

'_diffrn_radiation_probe' value 'X-ray' changed to 'x-ray' according
to /home/saulius/struct/CIF-dictionaries/cif_core.dic dictionary
named 'cif_core.dic' version 2.4.2 from 2011-04-26.

Automatic conversion script
Id: cif_fix_values 1891 2012-01-12 08:04:46Z andrius 
;
_cod_original_cell_volume 67.86972
_cod_database_code 2310046
_jana_cell_commen_supercell_matrix_1_1 4
_jana_cell_commen_supercell_matrix_1_2 0
_jana_cell_commen_supercell_matrix_1_3 4
_jana_cell_commen_supercell_matrix_2_1 0
_jana_cell_commen_supercell_matrix_2_2 1
_jana_cell_commen_supercell_matrix_2_3 0
_jana_cell_commen_supercell_matrix_3_1 -3
_jana_cell_commen_supercell_matrix_3_2 0
_jana_cell_commen_supercell_matrix_3_3 7
_jana_cell_commen_t_section_1 0.006

loop_
_space_group_symop_ssg_id
_space_group_symop_ssg_operation_algebraic
1 x1,x2,x3,x4
2 -x1,x2,-x3,-x4+1/2
3 -x1,-x2,-x3,-x4
4 x1,-x2,x3,x4+1/2
5 x1+1/2,x2+1/2,x3+1/2,x4+1/2
6 -x1+1/2,x2+1/2,-x3+1/2,-x4
7 -x1+1/2,-x2+1/2,-x3+1/2,-x4+1/2
8 x1+1/2,-x2+1/2,x3+1/2,x4

loop_
_atom_site_label
_atom_site_type_symbol
_atom_site_fract_x
_atom_site_fract_y
_atom_site_fract_z
_atom_site_adp_type
_atom_site_U_iso_or_equiv
_atom_site_symmetry_multiplicity
_atom_site_occupancy
_atom_site_calc_flag
Sr Sr 0 0 0 Uani 0.0097(3) 4 0.225 d
Bi Bi 0 0 0 Uani 0.0097(3) 8 0.075 d
Fe Fe 0 0 0 Uani 0.0097(3) 4 0.125 d
O1 O 0 0.451(3) 0 Uiso 0.024(3) 4 0.375 d
O2 O 0.238(4) 0.243(3) 0.266(4) Uiso 0.018(3) 8 0.1375 d

loop_
_atom_site_aniso_label
_atom_site_aniso_type_symbol
_atom_site_aniso_U_11
_atom_site_aniso_U_22
_atom_site_aniso_U_33
_atom_site_aniso_U_12
_atom_site_aniso_U_13
_atom_site_aniso_U_23
Sr Sr 0.0113(5) 0.0084(7) 0.0098(5) 0 -0.0032(3) 0
Bi Bi 0.0113(5) 0.0084(7) 0.0098(5) 0 -0.0032(3) 0
Fe Fe 0.0113(5) 0.0084(7) 0.0098(5) 0 -0.0032(3) 0

loop_
_atom_site_displace_Fourier_atom_site_label
_atom_site_displace_Fourier_axis
_atom_site_displace_Fourier_wave_vector_seq_id
_atom_site_displace_Fourier_param_cos
_atom_site_displace_Fourier_param_sin
Sr x 1 0 0
Sr y 1 0 0.0077(3)
Sr z 1 0 0
Sr x 2 0 -0.0078(3)
Sr y 2 0 0
Sr z 2 0 -0.0344(4)
Sr x 3 0 0
Sr y 3 0 0.0092(4)
Sr z 3 0 0
Sr x 4 0 -0.1896(4)
Sr y 4 0 0
Sr z 4 0 0.0866(4)
Sr x 5 0 0
Sr y 5 0 -0.0046(4)
Sr z 5 0 0
Sr x 6 0 0.0427(4)
Sr y 6 0 0
Sr z 6 0 -0.0242(5)
Sr x 7 0 0
Sr y 7 0 -0.0071(4)
Sr z 7 0 0
Sr x 8 0 0.0328(4)
Sr y 8 0 0
Sr z 8 0 -0.0062(5)
Sr x 9 0 0
Sr y 9 0 -0.0017(4)
Sr z 9 0 0
Sr x 10 0 -0.0475(4)
Sr y 10 0 0
Sr z 10 0 0.0733(4)
Sr x 11 0 0
Sr y 11 0 0.0043(4)
Sr z 11 0 0
Sr x 12 0 -0.0081(4)
Sr y 12 0 0
Sr z 12 0 0.0104(5)
Sr x 13 0 0
Sr y 13 0 0.0015(5)
Sr z 13 0 0
Sr x 14 0 -0.0090(4)
Sr y 14 0 0
Sr z 14 0 -0.0049(5)
Sr x 15 0 0
Sr y 15 0 -0.0026(5)
Sr z 15 0 0
Sr x 16 0 0.0008(4)
Sr y 16 0 0
Sr z 16 0 -0.0078(5)
Sr x 17 0 0
Sr y 17 0 0.0002(6)
Sr z 17 0 0
Sr x 18 0 -0.0229(4)
Sr y 18 0 0
Sr z 18 0 0.0101(4)
Sr x 19 0 0
Sr y 19 0 0.0008(8)
Sr z 19 0 0
Sr x 20 0 0.0094(4)
Sr y 20 0 0
Sr z 20 0 -0.0032(5)
Sr x 21 0 0
Sr y 21 0 -0.0003(8)
Sr z 21 0 0
Sr x 22 0 0.0060(5)
Sr y 22 0 0
Sr z 22 0 -0.0018(5)
Sr x 23 0 0
Sr y 23 0 0.0010(9)
Sr z 23 0 0
Sr x 24 0 -0.0076(4)
Sr y 24 0 0
Sr z 24 0 0.0115(5)
Sr x 25 0 0
Sr y 25 0 0.0002(8)
Sr z 25 0 0
Sr x 26 0 -0.0045(4)
Sr y 26 0 0
Sr z 26 0 0.0054(5)
Sr x 27 0 0
Sr y 27 0 -0.0002(12)
Sr z 27 0 0
Sr x 28 0 0.0007(5)
Sr y 28 0 0
Sr z 28 0 -0.0027(5)
Sr x 29 0 0
Sr y 29 0 0.0008(12)
Sr z 29 0 0
Sr x 30 0 0.0005(5)
Sr y 30 0 0
Sr z 30 0 -0.0007(6)
Sr x 31 0 0
Sr y 31 0 0.0004(11)
Sr z 31 0 0
Sr x 32 0 -0.0045(5)
Sr y 32 0 0
Sr z 32 0 0.0026(6)
Sr x 33 0 0
Sr y 33 0 -0.0026(12)
Sr z 33 0 0
Sr x 34 0 0.0034(4)
Sr y 34 0 0
Sr z 34 0 -0.0020(5)
Sr x 35 0 0
Sr y 35 0 0.0003(9)
Sr z 35 0 0
Sr x 36 0 0.0068(4)
Sr y 36 0 0
Sr z 36 0 -0.0021(5)
Bi x 1 0 0
Bi y 1 0 0.0077(3)
Bi z 1 0 0
Bi x 2 0 -0.0078(3)
Bi y 2 0 0
Bi z 2 0 -0.0344(4)
Bi x 3 0 0
Bi y 3 0 0.0092(4)
Bi z 3 0 0
Bi x 4 0 -0.1896(4)
Bi y 4 0 0
Bi z 4 0 0.0866(4)
Bi x 5 0 0
Bi y 5 0 -0.0046(4)
Bi z 5 0 0
Bi x 6 0 0.0427(4)
Bi y 6 0 0
Bi z 6 0 -0.0242(5)
Bi x 7 0 0
Bi y 7 0 -0.0071(4)
Bi z 7 0 0
Bi x 8 0 0.0328(4)
Bi y 8 0 0
Bi z 8 0 -0.0062(5)
Bi x 9 0 0
Bi y 9 0 -0.0017(4)
Bi z 9 0 0
Bi x 10 0 -0.0475(4)
Bi y 10 0 0
Bi z 10 0 0.0733(4)
Bi x 11 0 0
Bi y 11 0 0.0043(4)
Bi z 11 0 0
Bi x 12 0 -0.0081(4)
Bi y 12 0 0
Bi z 12 0 0.0104(5)
Bi x 13 0 0
Bi y 13 0 0.0015(5)
Bi z 13 0 0
Bi x 14 0 -0.0090(4)
Bi y 14 0 0
Bi z 14 0 -0.0049(5)
Bi x 15 0 0
Bi y 15 0 -0.0026(5)
Bi z 15 0 0
Bi x 16 0 0.0008(4)
Bi y 16 0 0
Bi z 16 0 -0.0078(5)
Bi x 17 0 0
Bi y 17 0 0.0002(6)
Bi z 17 0 0
Bi x 18 0 -0.0229(4)
Bi y 18 0 0
Bi z 18 0 0.0101(4)
Bi x 19 0 0
Bi y 19 0 0.0008(8)
Bi z 19 0 0
Bi x 20 0 0.0094(4)
Bi y 20 0 0
Bi z 20 0 -0.0032(5)
Bi x 21 0 0
Bi y 21 0 -0.0003(8)
Bi z 21 0 0
Bi x 22 0 0.0060(5)
Bi y 22 0 0
Bi z 22 0 -0.0018(5)
Bi x 23 0 0
Bi y 23 0 0.0010(9)
Bi z 23 0 0
Bi x 24 0 -0.0076(4)
Bi y 24 0 0
Bi z 24 0 0.0115(5)
Bi x 25 0 0
Bi y 25 0 0.0002(8)
Bi z 25 0 0
Bi x 26 0 -0.0045(4)
Bi y 26 0 0
Bi z 26 0 0.0054(5)
Bi x 27 0 0
Bi y 27 0 -0.0002(12)
Bi z 27 0 0
Bi x 28 0 0.0007(5)
Bi y 28 0 0
Bi z 28 0 -0.0027(5)
Bi x 29 0 0
Bi y 29 0 0.0008(12)
Bi z 29 0 0
Bi x 30 0 0.0005(5)
Bi y 30 0 0
Bi z 30 0 -0.0007(6)
Bi x 31 0 0
Bi y 31 0 0.0004(11)
Bi z 31 0 0
Bi x 32 0 -0.0045(5)
Bi y 32 0 0
Bi z 32 0 0.0026(6)
Bi x 33 0 0
Bi y 33 0 -0.0026(12)
Bi z 33 0 0
Bi x 34 0 0.0034(4)
Bi y 34 0 0
Bi z 34 0 -0.0020(5)
Bi x 35 0 0
Bi y 35 0 0.0003(9)
Bi z 35 0 0
Bi x 36 0 0.0068(4)
Bi y 36 0 0
Bi z 36 0 -0.0021(5)
Fe x 1 0 0
Fe y 1 0 0.0077(3)
Fe z 1 0 0
Fe x 2 0 -0.0078(3)
Fe y 2 0 0
Fe z 2 0 -0.0344(4)
Fe x 3 0 0
Fe y 3 0 0.0092(4)
Fe z 3 0 0
Fe x 4 0 -0.1896(4)
Fe y 4 0 0
Fe z 4 0 0.0866(4)
Fe x 5 0 0
Fe y 5 0 -0.0046(4)
Fe z 5 0 0
Fe x 6 0 0.0427(4)
Fe y 6 0 0
Fe z 6 0 -0.0242(5)
Fe x 7 0 0
Fe y 7 0 -0.0071(4)
Fe z 7 0 0
Fe x 8 0 0.0328(4)
Fe y 8 0 0
Fe z 8 0 -0.0062(5)
Fe x 9 0 0
Fe y 9 0 -0.0017(4)
Fe z 9 0 0
Fe x 10 0 -0.0475(4)
Fe y 10 0 0
Fe z 10 0 0.0733(4)
Fe x 11 0 0
Fe y 11 0 0.0043(4)
Fe z 11 0 0
Fe x 12 0 -0.0081(4)
Fe y 12 0 0
Fe z 12 0 0.0104(5)
Fe x 13 0 0
Fe y 13 0 0.0015(5)
Fe z 13 0 0
Fe x 14 0 -0.0090(4)
Fe y 14 0 0
Fe z 14 0 -0.0049(5)
Fe x 15 0 0
Fe y 15 0 -0.0026(5)
Fe z 15 0 0
Fe x 16 0 0.0008(4)
Fe y 16 0 0
Fe z 16 0 -0.0078(5)
Fe x 17 0 0
Fe y 17 0 0.0002(6)
Fe z 17 0 0
Fe x 18 0 -0.0229(4)
Fe y 18 0 0
Fe z 18 0 0.0101(4)
Fe x 19 0 0
Fe y 19 0 0.0008(8)
Fe z 19 0 0
Fe x 20 0 0.0094(4)
Fe y 20 0 0
Fe z 20 0 -0.0032(5)
Fe x 21 0 0
Fe y 21 0 -0.0003(8)
Fe z 21 0 0
Fe x 22 0 0.0060(5)
Fe y 22 0 0
Fe z 22 0 -0.0018(5)
Fe x 23 0 0
Fe y 23 0 0.0010(9)
Fe z 23 0 0
Fe x 24 0 -0.0076(4)
Fe y 24 0 0
Fe z 24 0 0.0115(5)
Fe x 25 0 0
Fe y 25 0 0.0002(8)
Fe z 25 0 0
Fe x 26 0 -0.0045(4)
Fe y 26 0 0
Fe z 26 0 0.0054(5)
Fe x 27 0 0
Fe y 27 0 -0.0002(12)
Fe z 27 0 0
Fe x 28 0 0.0007(5)
Fe y 28 0 0
Fe z 28 0 -0.0027(5)
Fe x 29 0 0
Fe y 29 0 0.0008(12)
Fe z 29 0 0
Fe x 30 0 0.0005(5)
Fe y 30 0 0
Fe z 30 0 -0.0007(6)
Fe x 31 0 0
Fe y 31 0 0.0004(11)
Fe z 31 0 0
Fe x 32 0 -0.0045(5)
Fe y 32 0 0
Fe z 32 0 0.0026(6)
Fe x 33 0 0
Fe y 33 0 -0.0026(12)
Fe z 33 0 0
Fe x 34 0 0.0034(4)
Fe y 34 0 0
Fe z 34 0 -0.0020(5)
Fe x 35 0 0
Fe y 35 0 0.0003(9)
Fe z 35 0 0
Fe x 36 0 0.0068(4)
Fe y 36 0 0
Fe z 36 0 -0.0021(5)

loop_
_atom_site_Fourier_wave_vector_seq_id
_jana_atom_site_fourier_wave_vector_q1_coeff
1 1
2 2
3 3
4 4
5 5
6 6
7 7
8 8
9 9
10 10
11 11
12 12
13 13
14 14
15 15
16 16
17 17
18 18
19 19
20 20
21 21
22 22
23 23
24 24
25 25
26 26
27 27
28 28
29 29
30 30
31 31
32 32
33 33
34 34
35 35
36 36

loop_
_atom_site_occ_special_func_atom_site_label
_atom_site_occ_special_func_crenel_c
_atom_site_occ_special_func_crenel_w
Sr 0.75 0.225
Bi 0.9 0.075
Fe 0 0.125
O1 0.25 0.375
O2 -0.0080(15) 0.1375

loop_
_atom_site_U_Fourier_atom_site_label
_atom_site_U_Fourier_tens_elem
_atom_site_U_Fourier_wave_vector_seq_id
_atom_site_U_Fourier_param_cos
_atom_site_U_Fourier_param_sin
Sr U11 1 0 0
Sr U22 1 0 0
Sr U33 1 0 0
Sr U12 1 -0.0004(9) 0
Sr U13 1 0 0
Sr U23 1 0.0001(8) 0
Sr U11 2 0.0007(8) 0
Sr U22 2 0.0035(10) 0
Sr U33 2 0.0015(8) 0
Sr U12 2 0 0
Sr U13 2 0.0023(6) 0
Sr U23 2 0 0
Sr U11 3 0 0
Sr U22 3 0 0
Sr U33 3 0 0
Sr U12 3 0.0011(9) 0
Sr U13 3 0 0
Sr U23 3 -0.0001(7) 0
Sr U11 4 -0.0008(7) 0
Sr U22 4 -0.0018(10) 0
Sr U33 4 0.0015(7) 0
Sr U12 4 0 0
Sr U13 4 -0.0014(5) 0
Sr U23 4 0 0
Sr U11 5 0 0
Sr U22 5 0 0
Sr U33 5 0 0
Sr U12 5 0.0014(9) 0
Sr U13 5 0 0
Sr U23 5 -0.0003(6) 0
Sr U11 6 0.0010(6) 0
Sr U22 6 -0.0015(9) 0
Sr U33 6 0.0007(7) 0
Sr U12 6 0 0
Sr U13 6 -0.0041(5) 0
Sr U23 6 0 0
Sr U11 7 0 0
Sr U22 7 0 0
Sr U33 7 0 0
Sr U12 7 0.0000(9) 0
Sr U13 7 0 0
Sr U23 7 0.0004(7) 0
Sr U11 8 0.0040(6) 0
Sr U22 8 0.0031(9) 0
Sr U33 8 0.0011(6) 0
Sr U12 8 0 0
Sr U13 8 -0.0009(5) 0
Sr U23 8 0 0
Sr U11 9 0 0
Sr U22 9 0 0
Sr U33 9 0 0
Sr U12 9 0.0014(10) 0
Sr U13 9 0 0
Sr U23 9 -0.0006(7) 0
Sr U11 10 0.0005(6) 0
Sr U22 10 0.0002(9) 0
Sr U33 10 -0.0008(7) 0
Sr U12 10 0 0
Sr U13 10 -0.0004(5) 0
Sr U23 10 0 0
Sr U11 11 0 0
Sr U22 11 0 0
Sr U33 11 0 0
Sr U12 11 0.0012(7) 0
Sr U13 11 0 0
Sr U23 11 -0.0003(6) 0
Sr U11 12 0.0002(6) 0
Sr U22 12 -0.0030(9) 0
Sr U33 12 -0.0001(6) 0
Sr U12 12 0 0
Sr U13 12 -0.0020(4) 0
Sr U23 12 0 0
Sr U11 13 0 0
Sr U22 13 0 0
Sr U33 13 0 0
Sr U12 13 -0.0006(9) 0
Sr U13 13 0 0
Sr U23 13 0.0000(8) 0
Sr U11 14 0.0058(5) 0
Sr U22 14 0.0034(9) 0
Sr U33 14 0.0010(6) 0
Sr U12 14 0 0
Sr U13 14 -0.0022(4) 0
Sr U23 14 0 0
Bi U11 1 0 0
Bi U22 1 0 0
Bi U33 1 0 0
Bi U12 1 -0.0004(9) 0
Bi U13 1 0 0
Bi U23 1 0.0001(8) 0
Bi U11 2 0.0007(8) 0
Bi U22 2 0.0035(10) 0
Bi U33 2 0.0015(8) 0
Bi U12 2 0 0
Bi U13 2 0.0023(6) 0
Bi U23 2 0 0
Bi U11 3 0 0
Bi U22 3 0 0
Bi U33 3 0 0
Bi U12 3 0.0011(9) 0
Bi U13 3 0 0
Bi U23 3 -0.0001(7) 0
Bi U11 4 -0.0008(7) 0
Bi U22 4 -0.0018(10) 0
Bi U33 4 0.0015(7) 0
Bi U12 4 0 0
Bi U13 4 -0.0014(5) 0
Bi U23 4 0 0
Bi U11 5 0 0
Bi U22 5 0 0
Bi U33 5 0 0
Bi U12 5 0.0014(9) 0
Bi U13 5 0 0
Bi U23 5 -0.0003(6) 0
Bi U11 6 0.0010(6) 0
Bi U22 6 -0.0015(9) 0
Bi U33 6 0.0007(7) 0
Bi U12 6 0 0
Bi U13 6 -0.0041(5) 0
Bi U23 6 0 0
Bi U11 7 0 0
Bi U22 7 0 0
Bi U33 7 0 0
Bi U12 7 0.0000(9) 0
Bi U13 7 0 0
Bi U23 7 0.0004(7) 0
Bi U11 8 0.0040(6) 0
Bi U22 8 0.0031(9) 0
Bi U33 8 0.0011(6) 0
Bi U12 8 0 0
Bi U13 8 -0.0009(5) 0
Bi U23 8 0 0
Bi U11 9 0 0
Bi U22 9 0 0
Bi U33 9 0 0
Bi U12 9 0.0014(10) 0
Bi U13 9 0 0
Bi U23 9 -0.0006(7) 0
Bi U11 10 0.0005(6) 0
Bi U22 10 0.0002(9) 0
Bi U33 10 -0.0008(7) 0
Bi U12 10 0 0
Bi U13 10 -0.0004(5) 0
Bi U23 10 0 0
Bi U11 11 0 0
Bi U22 11 0 0
Bi U33 11 0 0
Bi U12 11 0.0012(7) 0
Bi U13 11 0 0
Bi U23 11 -0.0003(6) 0
Bi U11 12 0.0002(6) 0
Bi U22 12 -0.0030(9) 0
Bi U33 12 -0.0001(6) 0
Bi U12 12 0 0
Bi U13 12 -0.0020(4) 0
Bi U23 12 0 0
Bi U11 13 0 0
Bi U22 13 0 0
Bi U33 13 0 0
Bi U12 13 -0.0006(9) 0
Bi U13 13 0 0
Bi U23 13 0.0000(8) 0
Bi U11 14 0.0058(5) 0
Bi U22 14 0.0034(9) 0
Bi U33 14 0.0010(6) 0
Bi U12 14 0 0
Bi U13 14 -0.0022(4) 0
Bi U23 14 0 0
Fe U11 1 0 0
Fe U22 1 0 0
Fe U33 1 0 0
Fe U12 1 -0.0004(9) 0
Fe U13 1 0 0
Fe U23 1 0.0001(8) 0
Fe U11 2 0.0007(8) 0
Fe U22 2 0.0035(10) 0
Fe U33 2 0.0015(8) 0
Fe U12 2 0 0
Fe U13 2 0.0023(6) 0
Fe U23 2 0 0
Fe U11 3 0 0
Fe U22 3 0 0
Fe U33 3 0 0
Fe U12 3 0.0011(9) 0
Fe U13 3 0 0
Fe U23 3 -0.0001(7) 0
Fe U11 4 -0.0008(7) 0
Fe U22 4 -0.0018(10) 0
Fe U33 4 0.0015(7) 0
Fe U12 4 0 0
Fe U13 4 -0.0014(5) 0
Fe U23 4 0 0
Fe U11 5 0 0
Fe U22 5 0 0
Fe U33 5 0 0
Fe U12 5 0.0014(9) 0
Fe U13 5 0 0
Fe U23 5 -0.0003(6) 0
Fe U11 6 0.0010(6) 0
Fe U22 6 -0.0015(9) 0
Fe U33 6 0.0007(7) 0
Fe U12 6 0 0
Fe U13 6 -0.0041(5) 0
Fe U23 6 0 0
Fe U11 7 0 0
Fe U22 7 0 0
Fe U33 7 0 0
Fe U12 7 0.0000(9) 0
Fe U13 7 0 0
Fe U23 7 0.0004(7) 0
Fe U11 8 0.0040(6) 0
Fe U22 8 0.0031(9) 0
Fe U33 8 0.0011(6) 0
Fe U12 8 0 0
Fe U13 8 -0.0009(5) 0
Fe U23 8 0 0
Fe U11 9 0 0
Fe U22 9 0 0
Fe U33 9 0 0
Fe U12 9 0.0014(10) 0
Fe U13 9 0 0
Fe U23 9 -0.0006(7) 0
Fe U11 10 0.0005(6) 0
Fe U22 10 0.0002(9) 0
Fe U33 10 -0.0008(7) 0
Fe U12 10 0 0
Fe U13 10 -0.0004(5) 0
Fe U23 10 0 0
Fe U11 11 0 0
Fe U22 11 0 0
Fe U33 11 0 0
Fe U12 11 0.0012(7) 0
Fe U13 11 0 0
Fe U23 11 -0.0003(6) 0
Fe U11 12 0.0002(6) 0
Fe U22 12 -0.0030(9) 0
Fe U33 12 -0.0001(6) 0
Fe U12 12 0 0
Fe U13 12 -0.0020(4) 0
Fe U23 12 0 0
Fe U11 13 0 0
Fe U22 13 0 0
Fe U33 13 0 0
Fe U12 13 -0.0006(9) 0
Fe U13 13 0 0
Fe U23 13 0.0000(8) 0
Fe U11 14 0.0058(5) 0
Fe U22 14 0.0034(9) 0
Fe U33 14 0.0010(6) 0
Fe U12 14 0 0
Fe U13 14 -0.0022(4) 0
Fe U23 14 0 0

loop_
_atom_type_symbol
_atom_type_scat_dispersion_real
_atom_type_scat_dispersion_imag
_atom_type_scat_source
Bi -4.1077 10.2566 'International Tables Vol C tables 4.2.6.8 and 6.1.1.1'
Fe 0.3463 0.8444 'International Tables Vol C tables 4.2.6.8 and 6.1.1.1'
O 0.0106 0.0060 'International Tables Vol C tables 4.2.6.8 and 6.1.1.1'
Sr -1.5307 3.2498 'International Tables Vol C tables 4.2.6.8 and 6.1.1.1'

loop_
_cell_wave_vector_seq_id
_cell_wave_vector_x
_cell_wave_vector_y
_cell_wave_vector_z
1 0.275000 0.000000 -0.300000

loop_
_jana_atom_site_displace_legendre_atom_site_label
_jana_atom_site_displace_legendre_axis
_jana_atom_site_displace_legendre_param_order
_jana_atom_site_displace_legendre_param_coeff
O1 x 1 0.180(6)
O1 y 1 0
O1 z 1 0.000(6)
O1 x 2 0
O1 y 2 -0.070(6)
O1 z 2 0
O1 x 3 0.262(9)
O1 y 3 0
O1 z 3 0.158(10)
O1 x 4 0
O1 y 4 0.034(8)
O1 z 4 0
O1 x 5 -0.144(11)
O1 y 5 0
O1 z 5 0.146(13)
O1 x 6 0
O1 y 6 0.052(10)
O1 z 6 0
O1 x 7 -0.044(13)
O1 y 7 0
O1 z 7 -0.006(15)
O1 x 8 0
O1 y 8 -0.005(12)
O1 z 8 0
O2 x 1 -0.076(6)
O2 y 1 0.010(5)
O2 z 1 0.010(6)
O2 x 2 -0.012(10)
O2 y 2 -0.015(7)
O2 z 2 0.018(11)
O2 x 3 0.091(9)
O2 y 3 0.015(8)
O2 z 3 -0.062(10)
O2 x 4 -0.020(17)
O2 y 4 -0.011(12)
O2 z 4 0.020(16)
